data_4127158
loop_
_publ_author_name
'Paul, Mithun'
'Chakraborty, Shaunak'
'Desiraju, Gautam R.'

_publ_section_title
;
 Six-component Molecular Solids, ABC[D1-(x+y)ExFy]2.
;
_journal_name_full 'Journal of the American Chemical Society'
_journal_paper_doi 10.1021/jacs.7b12501
_journal_year 2018
_chemical_formula_moiety 'C12 H12 N2, C10 H8 N2, 2(C6 H5 Br0.51 Cl0.49 O2), C8 H12 N2'
_chemical_formula_sum 'C42 H42 Br1.03 Cl0.97 N6 O4'
_chemical_formula_weight 811.51
_chemical_name_systematic
;
 ?
;
_space_group_crystal_system triclinic
_space_group_IT_number 2
_space_group_name_Hall '-P 1'
_space_group_name_H-M_alt 'P -1'
_symmetry_space_group_name_Hall '-P 1'
_symmetry_space_group_name_H-M 'P -1'
_atom_sites_solution_hydrogens geom
_audit_creation_method SHELXL-2013
_cell_angle_alpha 97.483(13)
_cell_angle_beta 96.098(11)
_cell_angle_gamma 91.895(9)
_cell_formula_units_Z 1
_cell_length_a 7.591(5)
_cell_length_b 8.810(6)
_cell_length_c 14.596(10)
_cell_measurement_reflns_used 3345
_cell_measurement_temperature 293(2)
_cell_measurement_theta_max 33.6
_cell_measurement_theta_min 2.3
_cell_volume 961.3(11)
_computing_structure_refinement 'SHELXL-2013 (Sheldrick, 2013)'
_diffrn_ambient_temperature 293(2)
_diffrn_measured_fraction_theta_full 0.993
_diffrn_measured_fraction_theta_max 0.994
_diffrn_measurement_device_type CCD
_diffrn_radiation_type MoK\a
_diffrn_radiation_wavelength 0.71073
_diffrn_reflns_av_R_equivalents 0.0814
_diffrn_reflns_av_unetI/netI 0.0696
_diffrn_reflns_Laue_measured_fraction_full 0.993
_diffrn_reflns_Laue_measured_fraction_max 0.994
_diffrn_reflns_limit_h_max 9
_diffrn_reflns_limit_h_min -9
_diffrn_reflns_limit_k_max 11
_diffrn_reflns_limit_k_min -11
_diffrn_reflns_limit_l_max 18
_diffrn_reflns_limit_l_min -18
_diffrn_reflns_number 10254
_diffrn_reflns_point_group_measured_fraction_full 0.993
_diffrn_reflns_point_group_measured_fraction_max 0.994
_diffrn_reflns_theta_full 25.242
_diffrn_reflns_theta_max 27.499
_diffrn_reflns_theta_min 2.833
_exptl_absorpt_coefficient_mu 1.219
_exptl_crystal_density_diffrn 1.402
_exptl_crystal_description Block
_exptl_crystal_F_000 421
_exptl_crystal_size_max 0.32
_exptl_crystal_size_mid 0.22
_exptl_crystal_size_min 0.16
_refine_diff_density_max 0.364
_refine_diff_density_min -0.597
_refine_diff_density_rms 0.062
_refine_ls_extinction_method none
_refine_ls_goodness_of_fit_ref 1.015
_refine_ls_hydrogen_treatment constr
_refine_ls_matrix_type full
_refine_ls_number_parameters 257
_refine_ls_number_reflns 4391
_refine_ls_number_restraints 0
_refine_ls_restrained_S_all 1.015
_refine_ls_R_factor_all 0.0562
_refine_ls_R_factor_gt 0.0473
_refine_ls_shift/su_max 0.000
_refine_ls_shift/su_mean 0.000
_refine_ls_structure_factor_coef Fsqd
_refine_ls_weighting_details
;
 w=1/[\s^2^(Fo^2^)+(0.0580P)^2^+0.1556P]
 where P=(Fo^2^+2Fc^2^)/3
;
_refine_ls_weighting_scheme calc
_refine_ls_wR_factor_gt 0.1227
_refine_ls_wR_factor_ref 0.1297
_reflns_Friedel_coverage 0.000
_reflns_number_gt 3755
_reflns_number_total 4391
_reflns_threshold_expression 'I > 2\s(I)'
_cod_data_source_file ja7b12501_si_003.cif
_cod_data_source_block QN8
_cod_original_cell_volume 961.2(11)
_cod_database_code 4127158
_shelx_space_group_comment
;
The symmetry employed for this shelxl refinement is uniquely defined
by the following loop, which should always be used as a source of
symmetry information in preference to the above space-group names.
They are only intended as comments.
;
_shelxl_version_number 2013-2

loop_
_space_group_symop_operation_xyz
'x, y, z'
'-x, -y, -z'

loop_
_atom_site_label
_atom_site_type_symbol
_atom_site_fract_x
_atom_site_fract_y
_atom_site_fract_z
_atom_site_U_iso_or_equiv
_atom_site_adp_type
_atom_site_occupancy
_atom_site_site_symmetry_order
_atom_site_calc_flag
_atom_site_refinement_flags_posn
_atom_site_refinement_flags_adp
_atom_site_refinement_flags_occupancy
C21 C 0.6781(4) 0.8466(3) 0.6193(2) 0.0637(7) Uani 1 1 d . . .
H21 H 0.7253 0.9414 0.6488 0.076 Uiso 1 1 calc R U .
C22 C 0.6423(4) 0.7300(3) 0.6696(2) 0.0644(7) Uani 1 1 d . . .
H22 H 0.6650 0.7447 0.7341 0.077 Uiso 1 1 calc R U .
C1 C -0.0527(3) 0.9280(2) 0.19649(14) 0.0370(4) Uani 1 1 d . . .
C2 C -0.0651(3) 0.8220(2) 0.25872(15) 0.0404(5) Uani 1 1 d . . .
C3 C -0.2259(3) 0.7976(3) 0.29360(17) 0.0474(5) Uani 1 1 d . . .
H3 H -0.2373 0.7259 0.3344 0.057 Uiso 1 1 calc R U .
C4 C -0.3687(3) 0.8820(3) 0.26646(18) 0.0511(6) Uani 1 1 d . . .
H4 H -0.4767 0.8657 0.2892 0.061 Uiso 1 1 calc R U .
C5 C -0.3545(3) 0.9891(3) 0.20677(17) 0.0484(5) Uani 1 1 d . . .
H5 H -0.4520 1.0450 0.1903 0.058 Uiso 1 1 calc R U .
C6 C -0.1960(3) 1.0143(2) 0.17097(15) 0.0395(4) Uani 1 1 d . . .
C7 C 0.0255(4) 1.4878(3) 0.05002(18) 0.0578(7) Uani 1 1 d . . .
H7A H 0.0230 1.5845 0.0900 0.069 Uiso 1 1 calc R U .
H7B H -0.0607 1.4168 0.0680 0.069 Uiso 1 1 calc R U .
C8 C 0.2081(3) 1.4254(3) 0.06371(16) 0.0473(5) Uani 1 1 d . . .
C9 C 0.2357(4) 1.2758(3) 0.02809(19) 0.0568(7) Uani 1 1 d . . .
H9 H 0.1425 1.2134 -0.0046 0.068 Uiso 1 1 calc R U .
C10 C 0.4013(4) 1.2206(3) 0.0413(2) 0.0589(7) Uani 1 1 d . . .
H10 H 0.4167 1.1199 0.0164 0.071 Uiso 1 1 calc R U .
C11 C 0.5151(4) 1.4459(3) 0.1219(2) 0.0568(6) Uani 1 1 d . . .
H11 H 0.6105 1.5057 0.1545 0.068 Uiso 1 1 calc R U .
C12 C 0.3528(4) 1.5107(3) 0.11146(19) 0.0553(6) Uani 1 1 d . . .
H12 H 0.3408 1.6119 0.1366 0.066 Uiso 1 1 calc R U .
N2 N 0.5425(3) 1.3016(2) 0.08770(15) 0.0531(5) Uani 1 1 d . . .
O1 O 0.0821(2) 0.7462(2) 0.28276(13) 0.0564(4) Uani 1 1 d . . .
H1 H 0.0632 0.6955 0.3243 0.085 Uiso 1 1 calc R U .
O2 O -0.1735(2) 1.1170(2) 0.11140(12) 0.0519(4) Uani 1 1 d . . .
H2 H -0.2574 1.1733 0.1103 0.078 Uiso 1 1 calc R U .
C13 C -0.0904(4) 0.3720(3) 0.31007(18) 0.0621(7) Uani 1 1 d . . .
H13A H -0.2168 0.3558 0.2972 0.093 Uiso 1 1 calc R U .
H13B H -0.0351 0.2763 0.2976 0.093 Uiso 1 1 calc R U .
H13C H -0.0494 0.4427 0.2713 0.093 Uiso 1 1 calc R U .
C14 C -0.0434(3) 0.4371(2) 0.41082(16) 0.0420(5) Uani 1 1 d . . .
C15 C 0.0691(3) 0.6454(2) 0.51678(16) 0.0412(5) Uani 1 1 d . . .
C16 C 0.1435(4) 0.8082(3) 0.5328(2) 0.0613(7) Uani 1 1 d . . .
H16A H 0.1713 0.8382 0.4749 0.092 Uiso 1 1 calc R U .
H16B H 0.2493 0.8159 0.5758 0.092 Uiso 1 1 calc R U .
H16C H 0.0575 0.8744 0.5579 0.092 Uiso 1 1 calc R U .
C17 C 0.5722(4) 0.5906(3) 0.62337(18) 0.0552(6) Uani 1 1 d . . .
H17 H 0.5481 0.5099 0.6561 0.066 Uiso 1 1 calc R U .
C18 C 0.5385(3) 0.5733(3) 0.52705(17) 0.0471(5) Uani 1 1 d . . .
N3 N 0.5743(3) 0.6852(2) 0.47706(17) 0.0589(6) Uani 1 1 d . . .
C20 C 0.6424(4) 0.8195(3) 0.5245(2) 0.0647(7) Uani 1 1 d . . .
H20 H 0.6667 0.8988 0.4908 0.078 Uiso 1 1 calc R U .
N1 N 0.0261(2) 0.5819(2) 0.42827(13) 0.0430(4) Uani 1 1 d . . .
Cl1 Cl 0.1514(8) 0.9580(9) 0.1456(5) 0.0548(19) Uani 0.4856 1 d . . P
Br1 Br 0.1575(3) 0.9482(3) 0.14334(15) 0.0429(5) Uani 0.5144 1 d . . P

loop_
_atom_site_aniso_label
_atom_site_aniso_U_11
_atom_site_aniso_U_22
_atom_site_aniso_U_33
_atom_site_aniso_U_23
_atom_site_aniso_U_13
_atom_site_aniso_U_12
C21 0.0592(17) 0.0563(15) 0.0713(18) -0.0114(14) 0.0153(13) -0.0069(12)
C22 0.0669(18) 0.0687(17) 0.0535(15) -0.0096(14) 0.0109(13) -0.0017(13)
C1 0.0354(10) 0.0420(10) 0.0336(10) 0.0049(8) 0.0036(7) 0.0017(8)
C2 0.0421(12) 0.0431(11) 0.0371(10) 0.0087(9) 0.0049(8) 0.0051(8)
C3 0.0496(13) 0.0496(12) 0.0474(12) 0.0163(10) 0.0131(10) 0.0026(10)
C4 0.0392(12) 0.0605(14) 0.0569(14) 0.0109(12) 0.0162(10) 0.0031(10)
C5 0.0366(12) 0.0584(13) 0.0521(13) 0.0117(11) 0.0058(9) 0.0120(9)
C6 0.0411(11) 0.0424(10) 0.0355(10) 0.0066(9) 0.0038(8) 0.0054(8)
C7 0.0502(15) 0.0726(16) 0.0523(15) 0.0130(13) 0.0026(11) 0.0194(12)
C8 0.0481(13) 0.0526(12) 0.0419(12) 0.0094(10) 0.0011(9) 0.0133(10)
C9 0.0557(15) 0.0510(13) 0.0581(15) -0.0004(12) -0.0115(12) 0.0090(11)
C10 0.0649(17) 0.0504(13) 0.0589(15) 0.0025(12) -0.0045(12) 0.0198(12)
C11 0.0498(15) 0.0549(14) 0.0636(16) 0.0110(12) -0.0079(12) 0.0024(11)
C12 0.0617(16) 0.0438(12) 0.0571(15) 0.0021(11) -0.0050(12) 0.0103(10)
N2 0.0503(12) 0.0577(12) 0.0550(12) 0.0195(10) 0.0040(9) 0.0155(9)
O1 0.0505(10) 0.0670(11) 0.0607(11) 0.0335(9) 0.0128(8) 0.0177(8)
O2 0.0507(10) 0.0561(10) 0.0556(10) 0.0237(8) 0.0126(8) 0.0150(7)
C13 0.0735(19) 0.0654(16) 0.0433(13) 0.0017(12) -0.0038(12) -0.0008(13)
C14 0.0398(11) 0.0415(11) 0.0445(11) 0.0082(9) 0.0010(9) 0.0024(8)
C15 0.0386(11) 0.0356(10) 0.0492(12) 0.0088(9) 0.0013(9) 0.0005(8)
C16 0.0661(18) 0.0395(12) 0.0776(19) 0.0109(12) 0.0048(14) -0.0086(11)
C17 0.0582(16) 0.0576(14) 0.0502(14) 0.0049(12) 0.0127(11) -0.0034(11)
C18 0.0440(13) 0.0481(12) 0.0495(13) 0.0018(11) 0.0136(10) 0.0000(9)
N3 0.0659(15) 0.0529(12) 0.0584(13) 0.0049(10) 0.0168(11) -0.0092(10)
C20 0.074(2) 0.0499(14) 0.0712(18) 0.0029(13) 0.0219(14) -0.0124(12)
N1 0.0453(11) 0.0400(9) 0.0456(10) 0.0138(8) 0.0036(8) 0.0018(7)
Cl1 0.0221(16) 0.075(4) 0.069(3) 0.020(2) 0.0006(15) -0.0030(15)
Br1 0.0384(8) 0.0504(7) 0.0438(8) 0.0144(5) 0.0119(5) 0.0024(5)

loop_
_atom_type_symbol
_atom_type_description
_atom_type_scat_dispersion_real
_atom_type_scat_dispersion_imag
_atom_type_scat_source
C C 0.0033 0.0016 'International Tables Vol C Tables 4.2.6.8 and 6.1.1.4'
H H 0.0000 0.0000 'International Tables Vol C Tables 4.2.6.8 and 6.1.1.4'
N N 0.0061 0.0033 'International Tables Vol C Tables 4.2.6.8 and 6.1.1.4'
O O 0.0106 0.0060 'International Tables Vol C Tables 4.2.6.8 and 6.1.1.4'
Cl Cl 0.1484 0.1585 'International Tables Vol C Tables 4.2.6.8 and 6.1.1.4'
Br Br -0.2901 2.4595 'International Tables Vol C Tables 4.2.6.8 and 6.1.1.4'

loop_
_geom_angle_atom_site_label_1
_geom_angle_atom_site_label_2
_geom_angle_atom_site_label_3
_geom_angle
_geom_angle_site_symmetry_1
_geom_angle_site_symmetry_3
C22 C21 C20 118.2(3) . .
C22 C21 H21 120.9 . .
C20 C21 H21 120.9 . .
C21 C22 C17 119.3(3) . .
C21 C22 H22 120.3 . .
C17 C22 H22 120.3 . .
C2 C1 C6 121.4(2) . .
C2 C1 Cl1 120.9(3) . .
C6 C1 Cl1 117.7(3) . .
C2 C1 Br1 118.81(17) . .
C6 C1 Br1 119.74(19) . .
Cl1 C1 Br1 2.9(4) . .
O1 C2 C1 118.0(2) . .
O1 C2 C3 122.7(2) . .
C1 C2 C3 119.4(2) . .
C4 C3 C2 118.8(2) . .
C4 C3 H3 120.6 . .
C2 C3 H3 120.6 . .
C5 C4 C3 121.6(2) . .
C5 C4 H4 119.2 . .
C3 C4 H4 119.2 . .
C4 C5 C6 120.4(2) . .
C4 C5 H5 119.8 . .
C6 C5 H5 119.8 . .
O2 C6 C5 123.4(2) . .
O2 C6 C1 118.2(2) . .
C5 C6 C1 118.4(2) . .
C8 C7 C7 111.8(3) . 2_585
C8 C7 H7A 109.3 . .
C7 C7 H7A 109.3 2_585 .
C8 C7 H7B 109.3 . .
C7 C7 H7B 109.3 2_585 .
H7A C7 H7B 107.9 . .
C12 C8 C9 116.9(2) . .
C12 C8 C7 123.1(2) . .
C9 C8 C7 120.0(2) . .
C10 C9 C8 119.4(2) . .
C10 C9 H9 120.3 . .
C8 C9 H9 120.3 . .
N2 C10 C9 124.4(2) . .
N2 C10 H10 117.8 . .
C9 C10 H10 117.8 . .
N2 C11 C12 123.4(2) . .
N2 C11 H11 118.3 . .
C12 C11 H11 118.3 . .
C8 C12 C11 119.9(2) . .
C8 C12 H12 120.0 . .
C11 C12 H12 120.0 . .
C10 N2 C11 116.0(2) . .
C2 O1 H1 109.5 . .
C6 O2 H2 109.5 . .
C14 C13 H13A 109.5 . .
C14 C13 H13B 109.5 . .
H13A C13 H13B 109.5 . .
C14 C13 H13C 109.5 . .
H13A C13 H13C 109.5 . .
H13B C13 H13C 109.5 . .
N1 C14 C15 120.5(2) . 2_566
N1 C14 C13 116.7(2) . .
C15 C14 C13 122.8(2) 2_566 .
N1 C15 C14 120.5(2) . 2_566
N1 C15 C16 117.1(2) . .
C14 C15 C16 122.4(2) 2_566 .
C15 C16 H16A 109.5 . .
C15 C16 H16B 109.5 . .
H16A C16 H16B 109.5 . .
C15 C16 H16C 109.5 . .
H16A C16 H16C 109.5 . .
H16B C16 H16C 109.5 . .
C22 C17 C18 118.7(3) . .
C22 C17 H17 120.6 . .
C18 C17 H17 120.6 . .
N3 C18 C17 122.6(2) . .
N3 C18 C18 115.9(3) . 2_666
C17 C18 C18 121.5(3) . 2_666
C18 N3 C20 116.9(2) . .
N3 C20 C21 124.2(3) . .
N3 C20 H20 117.9 . .
C21 C20 H20 117.9 . .
C15 N1 C14 119.04(19) . .

loop_
_geom_bond_atom_site_label_1
_geom_bond_atom_site_label_2
_geom_bond_distance
_geom_bond_site_symmetry_2
C21 C22 1.375(4) .
C21 C20 1.369(4) .
C21 H21 0.9300 .
C22 C17 1.383(4) .
C22 H22 0.9300 .
C1 C2 1.392(3) .
C1 C6 1.394(3) .
C1 Cl1 1.813(6) .
C1 Br1 1.860(3) .
C2 O1 1.358(3) .
C2 C3 1.392(3) .
C3 C4 1.387(4) .
C3 H3 0.9300 .
C4 C5 1.374(4) .
C4 H4 0.9300 .
C5 C6 1.384(3) .
C5 H5 0.9300 .
C6 O2 1.353(3) .
C7 C8 1.511(3) .
C7 C7 1.515(5) 2_585
C7 H7A 0.9700 .
C7 H7B 0.9700 .
C8 C12 1.380(4) .
C8 C9 1.383(3) .
C9 C10 1.366(4) .
C9 H9 0.9300 .
C10 N2 1.337(4) .
C10 H10 0.9300 .
C11 N2 1.335(3) .
C11 C12 1.377(4) .
C11 H11 0.9300 .
C12 H12 0.9300 .
O1 H1 0.8200 .
O2 H2 0.8200 .
C13 C14 1.508(3) .
C13 H13A 0.9600 .
C13 H13B 0.9600 .
C13 H13C 0.9600 .
C14 N1 1.346(3) .
C14 C15 1.384(3) 2_566
C15 N1 1.341(3) .
C15 C14 1.384(3) 2_566
C15 C16 1.505(3) .
C16 H16A 0.9600 .
C16 H16B 0.9600 .
C16 H16C 0.9600 .
C17 C18 1.389(4) .
C17 H17 0.9300 .
C18 N3 1.338(3) .
C18 C18 1.490(4) 2_666
N3 C20 1.348(3) .
C20 H20 0.9300 .

loop_
_geom_hbond_atom_site_label_D
_geom_hbond_atom_site_label_H
_geom_hbond_atom_site_label_A
_geom_hbond_distance_DH
_geom_hbond_distance_HA
_geom_hbond_distance_DA
_geom_hbond_angle_DHA
_geom_hbond_site_symmetry_A
C5 H5 Br1 0.93 3.04 3.716(4) 131.0 1_455
C9 H9 Br1 0.93 3.06 3.975(4) 168.0 2_575
O1 H1 N1 0.82 1.96 2.782(3) 176.9 .
O2 H2 N2 0.82 1.95 2.763(3) 171.5 1_455
C5 H5 Br1 0.93 3.04 3.716(4) 131.0 1_455
C9 H9 Br1 0.93 3.06 3.975(4) 168.0 2_575
O1 H1 N1 0.82 1.96 2.782(3) 176.9 .
O2 H2 N2 0.82 1.95 2.763(3) 171.5 1_455

loop_
_geom_torsion_atom_site_label_1
_geom_torsion_atom_site_label_2
_geom_torsion_atom_site_label_3
_geom_torsion_atom_site_label_4
_geom_torsion
_geom_torsion_site_symmetry_1
_geom_torsion_site_symmetry_4
C20 C21 C22 C17 0.0(5) . .
C6 C1 C2 O1 -177.7(2) . .
Cl1 C1 C2 O1 2.4(4) . .
Br1 C1 C2 O1 4.7(3) . .
C6 C1 C2 C3 2.4(3) . .
Cl1 C1 C2 C3 -177.5(3) . .
Br1 C1 C2 C3 -175.20(19) . .
O1 C2 C3 C4 178.9(2) . .
C1 C2 C3 C4 -1.2(3) . .
C2 C3 C4 C5 -0.4(4) . .
C3 C4 C5 C6 0.8(4) . .
C4 C5 C6 O2 179.4(2) . .
C4 C5 C6 C1 0.4(4) . .
C2 C1 C6 O2 178.89(19) . .
Cl1 C1 C6 O2 -1.2(4) . .
Br1 C1 C6 O2 -3.5(3) . .
C2 C1 C6 C5 -2.0(3) . .
Cl1 C1 C6 C5 177.9(3) . .
Br1 C1 C6 C5 175.58(19) . .
C7 C7 C8 C12 109.1(4) 2_585 .
C7 C7 C8 C9 -71.3(4) 2_585 .
C12 C8 C9 C10 -0.1(4) . .
C7 C8 C9 C10 -179.7(3) . .
C8 C9 C10 N2 0.4(5) . .
C9 C8 C12 C11 -0.1(4) . .
C7 C8 C12 C11 179.5(3) . .
N2 C11 C12 C8 0.1(5) . .
C9 C10 N2 C11 -0.4(4) . .
C12 C11 N2 C10 0.1(4) . .
C21 C22 C17 C18 -0.6(4) . .
C22 C17 C18 N3 1.3(4) . .
C22 C17 C18 C18 -179.5(3) . 2_666
C17 C18 N3 C20 -1.4(4) . .
C18 C18 N3 C20 179.4(3) 2_666 .
C18 N3 C20 C21 0.7(4) . .
C22 C21 C20 N3 -0.1(5) . .
C14 C15 N1 C14 0.5(4) 2_566 .
C16 C15 N1 C14 -179.0(2) . .
C15 C14 N1 C15 -0.5(4) 2_566 .
C13 C14 N1 C15 179.5(2) . .
